data_2018001
loop_
_publ_author_name
'Lemmerer, A.'

_publ_section_title
;
 Six two- and three-component ammonium carboxylate salt structures with
 a ladder-type hydrogen-bonding motif, three incorporating neutral
 carboxylic acid molecules
;
_journal_coeditor_code BM3101
_journal_issue 3
_journal_name_full 'Acta Crystallographica Section C'
_journal_page_first o92
_journal_page_last o99
_journal_paper_doi 10.1107/S0108270111003714
_journal_volume 67
_journal_year 2011
_chemical_formula_iupac 'C7 H10 N + , C7 H5 O2 - , C7 H6 O2'
_chemical_formula_moiety 'C7 H10 N +, C7 H5 O2 -, C7 H6 O2'
_chemical_formula_sum 'C21 H21 N O4'
_chemical_formula_weight 351.39
_chemical_name_systematic
;
benzylammonium benzoate--benzoic acid (1/1)
;
_space_group_IT_number 14
_symmetry_cell_setting monoclinic
_symmetry_space_group_name_Hall '-P 2yn'
_symmetry_space_group_name_H-M 'P 1 21/n 1'
_audit_creation_method 'WinGX routine CIF_UPDATE'
_cell_angle_alpha 90
_cell_angle_beta 95.526(5)
_cell_angle_gamma 90
_cell_formula_units_Z 4
_cell_length_a 12.3249(11)
_cell_length_b 6.0804(6)
_cell_length_c 24.7669(17)
_cell_measurement_reflns_used 24815
_cell_measurement_temperature 173(2)
_cell_measurement_theta_max 27.1
_cell_measurement_theta_min 0.41
_cell_volume 1847.4(3)
_computing_cell_refinement 'SAINT-Plus (Bruker, 2004)'
_computing_data_collection 'APEX2 (Bruker, 2005)'
_computing_data_reduction
;
SAINT-Plus (Bruker, 2004) and XPREP (Bruker, 2004)
;
_computing_molecular_graphics
;
ORTEP-3 for Windows (Farrugia, 1997) and DIAMOND (Brandenburg,
1999)
;
_computing_publication_material
;
WinGX (Farrugia, 1999) and PLATON (Spek, 2009)
;
_computing_structure_refinement 'SHELXL97 (Sheldrick, 2008)'
_computing_structure_solution 'SHELXS97 (Sheldrick, 2008)'
_diffrn_ambient_temperature 173(2)
_diffrn_measured_fraction_theta_full 0.992
_diffrn_measured_fraction_theta_max 0.992
_diffrn_measurement_device_type 'Bruker APEXII CCD area-detector'
_diffrn_measurement_method \w
_diffrn_radiation_monochromator graphite
_diffrn_radiation_source 'fine-focus sealed tube'
_diffrn_radiation_type MoK\a
_diffrn_radiation_wavelength 0.71073
_diffrn_reflns_av_R_equivalents 0.0943
_diffrn_reflns_limit_h_max 15
_diffrn_reflns_limit_h_min -15
_diffrn_reflns_limit_k_max 7
_diffrn_reflns_limit_k_min -7
_diffrn_reflns_limit_l_max 30
_diffrn_reflns_limit_l_min -31
_diffrn_reflns_number 22843
_diffrn_reflns_theta_full 27
_diffrn_reflns_theta_max 27
_diffrn_reflns_theta_min 3.11
_diffrn_standards_number 0
_exptl_absorpt_coefficient_mu 0.088
_exptl_absorpt_correction_T_max 0.9949
_exptl_absorpt_correction_T_min 0.9569
_exptl_absorpt_correction_type integration
_exptl_absorpt_process_details '(XPREP; Bruker, 2004)'
_exptl_crystal_colour colourless
_exptl_crystal_density_diffrn 1.263
_exptl_crystal_density_method 'not measured'
_exptl_crystal_description block
_exptl_crystal_F_000 744
_exptl_crystal_size_max 0.5
_exptl_crystal_size_mid 0.08
_exptl_crystal_size_min 0.06
_refine_diff_density_max 0.207
_refine_diff_density_min -0.221
_refine_ls_extinction_method none
_refine_ls_goodness_of_fit_ref 0.964
_refine_ls_hydrogen_treatment constr
_refine_ls_matrix_type full
_refine_ls_number_parameters 237
_refine_ls_number_reflns 4004
_refine_ls_number_restraints 0
_refine_ls_restrained_S_all 0.964
_refine_ls_R_factor_all 0.1166
_refine_ls_R_factor_gt 0.0445
_refine_ls_shift/su_max 0.002
_refine_ls_shift/su_mean 0
_refine_ls_structure_factor_coef Fsqd
_refine_ls_weighting_details 'calc w = 1/[\s^2^(Fo^2^)+(0.0545P)^2^] where P=(Fo^2^+2Fc^2^)/3'
_refine_ls_weighting_scheme calc
_refine_ls_wR_factor_gt 0.0917
_refine_ls_wR_factor_ref 0.114
_reflns_number_gt 2214
_reflns_number_total 4004
_reflns_threshold_expression I>2\s(I)
_cod_data_source_file bm3101.cif
_cod_data_source_block IV
_cod_original_sg_symbol_H-M 'P 21/n'
_cod_database_code 2018001
_cod_database_fobs_code 2018001

loop_
_symmetry_equiv_pos_as_xyz
'x, y, z'
'-x+1/2, y+1/2, -z+1/2'
'-x, -y, -z'
'x-1/2, -y-1/2, z-1/2'

loop_
_atom_site_type_symbol
_atom_site_label
_atom_site_fract_x
_atom_site_fract_y
_atom_site_fract_z
_atom_site_U_iso_or_equiv
_atom_site_adp_type
_atom_site_calc_flag
_atom_site_refinement_flags
_atom_site_occupancy
_atom_site_disorder_assembly
_atom_site_disorder_group
C C1 0.72097(13) 0.1218(3) 0.39195(6) 0.0243(4) Uani d . 1 . .
C C2 0.77136(13) -0.0759(3) 0.40748(7) 0.0301(4) Uani d . 1 . .
H H2 0.7654 -0.132 0.4429 0.036 Uiso calc R 1 . .
C C3 0.83019(14) -0.1920(3) 0.37203(7) 0.0382(5) Uani d . 1 . .
H H3A 0.8634 -0.3278 0.383 0.046 Uiso calc R 1 . .
C C4 0.84071(15) -0.1112(4) 0.32093(8) 0.0436(6) Uani d . 1 . .
H H4 0.8817 -0.1902 0.2967 0.052 Uiso calc R 1 . .
C C5 0.79147(16) 0.0850(4) 0.30498(8) 0.0472(6) Uani d . 1 . .
H H5 0.7983 0.1409 0.2697 0.057 Uiso calc R 1 . .
C C6 0.73197(14) 0.2009(3) 0.34033(7) 0.0365(5) Uani d . 1 . .
H H6 0.6984 0.3361 0.329 0.044 Uiso calc R 1 . .
C C7 0.65643(13) 0.2460(3) 0.43049(7) 0.0236(4) Uani d . 1 . .
O O1 0.63819(9) 0.15715(19) 0.47483(4) 0.0261(3) Uani d . 1 . .
O O2 0.62322(9) 0.4378(2) 0.41757(4) 0.0305(3) Uani d . 1 . .
C C8 0.44262(14) 0.9390(3) 0.29160(6) 0.0282(4) Uani d . 1 . .
C C9 0.45026(15) 0.8606(3) 0.23976(7) 0.0402(5) Uani d . 1 . .
H H9 0.4851 0.7239 0.2346 0.048 Uiso calc R 1 . .
C C10 0.40736(18) 0.9804(4) 0.19535(7) 0.0535(6) Uani d . 1 . .
H H10 0.412 0.9248 0.1598 0.064 Uiso calc R 1 . .
C C11 0.35791(17) 1.1800(4) 0.20240(8) 0.0468(6) Uani d . 1 . .
H H11 0.3293 1.2624 0.1717 0.056 Uiso calc R 1 . .
C C12 0.34980(16) 1.2598(4) 0.25331(8) 0.0456(6) Uani d . 1 . .
H H12 0.3158 1.3977 0.2581 0.055 Uiso calc R 1 . .
C C13 0.39134(17) 1.1390(3) 0.29801(7) 0.0415(5) Uani d . 1 . .
H H13 0.3846 1.1937 0.3335 0.05 Uiso calc R 1 . .
C C14 0.48561(14) 0.8134(3) 0.34045(7) 0.0305(5) Uani d . 1 . .
O O3 0.54779(11) 0.6453(2) 0.32883(4) 0.0401(4) Uani d . 1 . .
H H3 0.573 0.5836 0.3577 0.048 Uiso calc R 1 . .
O O4 0.46587(10) 0.8575(2) 0.38636(4) 0.0421(4) Uani d . 1 . .
C C15 0.25443(13) 0.2956(3) 0.44232(6) 0.0234(4) Uani d . 1 . .
C C16 0.18925(14) 0.4720(3) 0.45402(6) 0.0284(4) Uani d . 1 . .
H H16 0.2217 0.6088 0.4648 0.034 Uiso calc R 1 . .
C C17 0.07698(15) 0.4491(4) 0.45003(7) 0.0346(5) Uani d . 1 . .
H H17 0.0325 0.5705 0.4579 0.042 Uiso calc R 1 . .
C C18 0.02966(15) 0.2506(4) 0.43475(7) 0.0407(5) Uani d . 1 . .
H H18 -0.0473 0.2346 0.4325 0.049 Uiso calc R 1 . .
C C19 0.09366(16) 0.0757(3) 0.42269(7) 0.0407(5) Uani d . 1 . .
H H19 0.0608 -0.0607 0.4119 0.049 Uiso calc R 1 . .
C C20 0.20618(15) 0.0977(3) 0.42617(7) 0.0321(5) Uani d . 1 . .
H H20 0.2501 -0.0231 0.4174 0.039 Uiso calc R 1 . .
C C21 0.37664(13) 0.3184(3) 0.44681(6) 0.0280(4) Uani d . 1 . .
H H21A 0.4068 0.2182 0.4205 0.034 Uiso calc R 1 . .
H H21B 0.396 0.4708 0.4375 0.034 Uiso calc R 1 . .
N N1 0.42661(11) 0.2654(2) 0.50288(5) 0.0249(4) Uani d . 1 . .
H H1A 0.5003 0.2555 0.5028 0.037 Uiso calc R 1 . .
H H1B 0.3998 0.1349 0.5138 0.037 Uiso calc R 1 . .
H H1C 0.4101 0.3736 0.5261 0.037 Uiso calc R 1 . .

loop_
_atom_site_aniso_label
_atom_site_aniso_U_11
_atom_site_aniso_U_22
_atom_site_aniso_U_33
_atom_site_aniso_U_12
_atom_site_aniso_U_13
_atom_site_aniso_U_23
C1 0.0201(9) 0.0252(11) 0.0272(9) -0.0020(8) 0.0001(7) -0.0032(8)
C2 0.0240(10) 0.0296(12) 0.0364(10) -0.0010(9) 0.0020(8) -0.0002(9)
C3 0.0275(11) 0.0332(13) 0.0536(13) 0.0059(9) 0.0022(9) -0.0062(11)
C4 0.0324(11) 0.0545(16) 0.0438(13) 0.0082(11) 0.0035(9) -0.0173(11)
C5 0.0445(13) 0.0664(17) 0.0318(11) 0.0133(12) 0.0094(9) -0.0005(11)
C6 0.0361(11) 0.0419(13) 0.0317(10) 0.0103(10) 0.0039(8) 0.0027(10)
C7 0.0208(9) 0.0240(11) 0.0248(9) -0.0034(8) -0.0047(7) -0.0023(9)
O1 0.0289(7) 0.0262(7) 0.0232(6) 0.0005(6) 0.0024(5) 0.0016(6)
O2 0.0397(8) 0.0239(8) 0.0280(7) 0.0066(6) 0.0040(5) 0.0019(6)
C8 0.0299(10) 0.0310(12) 0.0232(9) 0.0003(9) 0.0003(7) 0.0002(9)
C9 0.0478(13) 0.0445(13) 0.0282(10) 0.0112(11) 0.0039(9) -0.0007(10)
C10 0.0722(16) 0.0654(18) 0.0230(11) 0.0152(14) 0.0054(10) 0.0040(11)
C11 0.0496(13) 0.0572(16) 0.0328(11) 0.0062(12) -0.0002(9) 0.0162(11)
C12 0.0564(14) 0.0371(13) 0.0420(12) 0.0125(11) -0.0023(10) 0.0052(10)
C13 0.0593(14) 0.0358(13) 0.0281(10) 0.0092(11) -0.0034(9) -0.0033(10)
C14 0.0309(11) 0.0304(12) 0.0293(10) 0.0012(9) -0.0021(8) -0.0035(9)
O3 0.0528(9) 0.0408(9) 0.0257(7) 0.0187(7) -0.0005(6) 0.0019(7)
O4 0.0572(9) 0.0486(9) 0.0202(7) 0.0161(7) 0.0017(6) -0.0010(6)
C15 0.0263(10) 0.0276(11) 0.0156(8) -0.0027(9) -0.0019(7) 0.0015(8)
C16 0.0346(11) 0.0279(11) 0.0223(9) -0.0019(9) 0.0011(8) -0.0005(8)
C17 0.0323(11) 0.0425(13) 0.0299(10) 0.0051(10) 0.0072(8) 0.0028(10)
C18 0.0249(11) 0.0558(16) 0.0411(11) -0.0071(11) 0.0010(9) 0.0111(11)
C19 0.0383(13) 0.0335(13) 0.0479(12) -0.0137(11) -0.0073(10) 0.0023(10)
C20 0.0347(11) 0.0277(12) 0.0323(10) -0.0001(9) -0.0054(8) -0.0010(9)
C21 0.0294(10) 0.0352(12) 0.0192(9) -0.0027(9) 0.0011(7) 0.0004(8)
N1 0.0251(8) 0.0251(9) 0.0239(7) -0.0011(7) -0.0001(6) 0.0000(7)

loop_
_atom_type_symbol
_atom_type_description
_atom_type_scat_dispersion_real
_atom_type_scat_dispersion_imag
_atom_type_scat_source
C C 0.0033 0.0016 'International Tables Vol C Tables 4.2.6.8 and 6.1.1.4'
H H 0 0 'International Tables Vol C Tables 4.2.6.8 and 6.1.1.4'
N N 0.0061 0.0033 'International Tables Vol C Tables 4.2.6.8 and 6.1.1.4'
O O 0.0106 0.006 'International Tables Vol C Tables 4.2.6.8 and 6.1.1.4'

loop_
_geom_angle_atom_site_label_1
_geom_angle_atom_site_label_2
_geom_angle_atom_site_label_3
_geom_angle_site_symmetry_1
_geom_angle_site_symmetry_3
_geom_angle
_geom_angle_publ_flag
C6 C1 C2 . . 118.37(16) ?
C6 C1 C7 . . 121.07(16) ?
C2 C1 C7 . . 120.56(15) ?
C3 C2 C1 . . 120.83(17) ?
C3 C2 H2 . . 119.6 ?
C1 C2 H2 . . 119.6 ?
C4 C3 C2 . . 120.20(19) ?
C4 C3 H3A . . 119.9 ?
C2 C3 H3A . . 119.9 ?
C3 C4 C5 . . 119.64(18) ?
C3 C4 H4 . . 120.2 ?
C5 C4 H4 . . 120.2 ?
C4 C5 C6 . . 120.24(19) ?
C4 C5 H5 . . 119.9 ?
C6 C5 H5 . . 119.9 ?
C1 C6 C5 . . 120.70(19) ?
C1 C6 H6 . . 119.6 ?
C5 C6 H6 . . 119.6 ?
O1 C7 O2 . . 122.22(16) ?
O1 C7 C1 . . 119.09(16) ?
O2 C7 C1 . . 118.69(15) ?
C9 C8 C13 . . 118.80(17) ?
C9 C8 C14 . . 121.93(17) ?
C13 C8 C14 . . 119.26(15) ?
C10 C9 C8 . . 120.22(19) ?
C10 C9 H9 . . 119.9 ?
C8 C9 H9 . . 119.9 ?
C11 C10 C9 . . 120.25(18) ?
C11 C10 H10 . . 119.9 ?
C9 C10 H10 . . 119.9 ?
C12 C11 C10 . . 120.24(18) ?
C12 C11 H11 . . 119.9 ?
C10 C11 H11 . . 119.9 ?
C11 C12 C13 . . 119.7(2) ?
C11 C12 H12 . . 120.1 ?
C13 C12 H12 . . 120.1 ?
C12 C13 C8 . . 120.74(17) ?
C12 C13 H13 . . 119.6 ?
C8 C13 H13 . . 119.6 ?
O4 C14 O3 . . 123.03(16) ?
O4 C14 C8 . . 124.13(17) ?
O3 C14 C8 . . 112.83(15) ?
C14 O3 H3 . . 109.5 ?
C20 C15 C16 . . 119.41(16) ?
C20 C15 C21 . . 120.01(16) ?
C16 C15 C21 . . 120.58(16) ?
C17 C16 C15 . . 120.16(17) ?
C17 C16 H16 . . 119.9 ?
C15 C16 H16 . . 119.9 ?
C18 C17 C16 . . 120.08(18) ?
C18 C17 H17 . . 120 ?
C16 C17 H17 . . 120 ?
C19 C18 C17 . . 120.07(17) ?
C19 C18 H18 . . 120 ?
C17 C18 H18 . . 120 ?
C18 C19 C20 . . 120.21(18) ?
C18 C19 H19 . . 119.9 ?
C20 C19 H19 . . 119.9 ?
C15 C20 C19 . . 120.05(18) ?
C15 C20 H20 . . 120 ?
C19 C20 H20 . . 120 ?
N1 C21 C15 . . 111.56(13) ?
N1 C21 H21A . . 109.3 ?
C15 C21 H21A . . 109.3 ?
N1 C21 H21B . . 109.3 ?
C15 C21 H21B . . 109.3 ?
H21A C21 H21B . . 108 ?
C21 N1 H1A . . 109.5 ?
C21 N1 H1B . . 109.5 ?
H1A N1 H1B . . 109.5 ?
C21 N1 H1C . . 109.5 ?
H1A N1 H1C . . 109.5 ?
H1B N1 H1C . . 109.5 ?

loop_
_geom_bond_atom_site_label_1
_geom_bond_atom_site_label_2
_geom_bond_site_symmetry_2
_geom_bond_distance
_geom_bond_publ_flag
C1 C6 . 1.385(2) ?
C1 C2 . 1.390(2) ?
C1 C7 . 1.504(2) ?
C2 C3 . 1.385(2) ?
C2 H2 . 0.95 ?
C3 C4 . 1.375(2) ?
C3 H3A . 0.95 ?
C4 C5 . 1.379(3) ?
C4 H4 . 0.95 ?
C5 C6 . 1.388(3) ?
C5 H5 . 0.95 ?
C6 H6 . 0.95 ?
C7 O1 . 1.2633(19) ?
C7 O2 . 1.267(2) ?
C8 C9 . 1.381(2) ?
C8 C13 . 1.386(3) ?
C8 C14 . 1.485(2) ?
C9 C10 . 1.381(3) ?
C9 H9 . 0.95 ?
C10 C11 . 1.377(3) ?
C10 H10 . 0.95 ?
C11 C12 . 1.364(3) ?
C11 H11 . 0.95 ?
C12 C13 . 1.385(3) ?
C12 H12 . 0.95 ?
C13 H13 . 0.95 ?
C14 O4 . 1.2152(19) ?
C14 O3 . 1.326(2) ?
O3 H3 . 0.84 ?
C15 C20 . 1.384(2) ?
C15 C16 . 1.387(2) ?
C15 C21 . 1.506(2) ?
C16 C17 . 1.385(2) ?
C16 H16 . 0.95 ?
C17 C18 . 1.378(3) ?
C17 H17 . 0.95 ?
C18 C19 . 1.374(3) ?
C18 H18 . 0.95 ?
C19 C20 . 1.388(3) ?
C19 H19 . 0.95 ?
C20 H20 . 0.95 ?
C21 N1 . 1.4989(19) ?
C21 H21A . 0.99 ?
C21 H21B . 0.99 ?
N1 H1A . 0.91 ?
N1 H1B . 0.91 ?
N1 H1C . 0.91 ?

loop_
_geom_hbond_atom_site_label_D
_geom_hbond_atom_site_label_H
_geom_hbond_atom_site_label_A
_geom_hbond_site_symmetry_A
_geom_hbond_distance_DH
_geom_hbond_distance_HA
_geom_hbond_distance_DA
_geom_hbond_angle_DHA
O3 H3 O2 . 0.84 1.79 2.6255(16) 177
N1 H1A O1 . 0.91 1.99 2.8399(18) 155
N1 H1B O1 3_656 0.91 1.87 2.7620(18) 168
N1 H1C O2 3_666 0.91 1.88 2.7835(17) 171

loop_
_geom_torsion_atom_site_label_1
_geom_torsion_atom_site_label_2
_geom_torsion_atom_site_label_3
_geom_torsion_atom_site_label_4
_geom_torsion_site_symmetry_1
_geom_torsion_site_symmetry_2
_geom_torsion_site_symmetry_3
_geom_torsion_site_symmetry_4
_geom_torsion
_geom_torsion_publ_flag
C6 C1 C2 C3 . . . . -0.7(2) ?
C7 C1 C2 C3 . . . . 179.48(15) ?
C1 C2 C3 C4 . . . . 0.8(3) ?
C2 C3 C4 C5 . . . . -0.6(3) ?
C3 C4 C5 C6 . . . . 0.3(3) ?
C2 C1 C6 C5 . . . . 0.3(3) ?
C7 C1 C6 C5 . . . . -179.85(16) ?
C4 C5 C6 C1 . . . . -0.1(3) ?
C6 C1 C7 O1 . . . . 172.24(15) ?
C2 C1 C7 O1 . . . . -7.9(2) ?
C6 C1 C7 O2 . . . . -8.6(2) ?
C2 C1 C7 O2 . . . . 171.30(15) ?
C13 C8 C9 C10 . . . . 0.0(3) ?
C14 C8 C9 C10 . . . . 178.72(18) ?
C8 C9 C10 C11 . . . . 0.8(3) ?
C9 C10 C11 C12 . . . . -0.8(3) ?
C10 C11 C12 C13 . . . . -0.1(3) ?
C11 C12 C13 C8 . . . . 1.0(3) ?
C9 C8 C13 C12 . . . . -0.9(3) ?
C14 C8 C13 C12 . . . . -179.64(18) ?
C9 C8 C14 O4 . . . . -167.81(18) ?
C13 C8 C14 O4 . . . . 10.9(3) ?
C9 C8 C14 O3 . . . . 11.7(2) ?
C13 C8 C14 O3 . . . . -169.57(17) ?
C20 C15 C16 C17 . . . . 0.6(2) ?
C21 C15 C16 C17 . . . . -179.68(15) ?
C15 C16 C17 C18 . . . . 0.4(2) ?
C16 C17 C18 C19 . . . . -0.9(3) ?
C17 C18 C19 C20 . . . . 0.4(3) ?
C16 C15 C20 C19 . . . . -1.1(2) ?
C21 C15 C20 C19 . . . . 179.17(15) ?
C18 C19 C20 C15 . . . . 0.6(3) ?
C20 C15 C21 N1 . . . . -91.71(18) ?
C16 C15 C21 N1 . . . . 88.60(18) ?

loop_
_cod_related_entry_id
_cod_related_entry_database
_cod_related_entry_code
1 ChemSpider 30654292
